data_1553559
loop_
_publ_author_name
'Chen, Fei'
'Zhou, Neng-Neng'
'Zhan, Jun-Long'
'Han, Bing'
'Yu, Wei'

_publ_section_title
;
 &#x000D; tert-Butyl nitrite-mediated vicinal sulfoximation of alkenes
 with sulfinic acids: a highly efficient approach toward \a-sulfonyl
 ketoximes
;
_journal_issue 1
_journal_name_full 'Organic Chemistry Frontiers'
_journal_page_first 135
_journal_paper_doi 10.1039/C6QO00535G
_journal_volume 4
_journal_year 2017
_chemical_formula_moiety 'C27 H31 N O7 S3'
_chemical_formula_sum 'C27 H31 N O7 S3'
_chemical_formula_weight 577.71
_space_group_crystal_system monoclinic
_space_group_IT_number 14
_space_group_name_Hall '-P 2ybc'
_space_group_name_H-M_alt 'P 1 21/c 1'
_atom_sites_solution_hydrogens geom
_atom_sites_solution_primary direct
_atom_sites_solution_secondary difmap
_audit_creation_date 2014-04-16
_audit_creation_method
;
Olex2 1.2
(compiled 2014.03.20 svn.r2914 for OlexSys, GUI svn.r4816)
;
_audit_update_record
;
2016-05-23 deposited with the CCDC.
2016-10-24 downloaded from the CCDC.
;
_cell_angle_alpha 90.00
_cell_angle_beta 109.610(14)
_cell_angle_gamma 90.00
_cell_formula_units_Z 4
_cell_length_a 21.226(3)
_cell_length_b 8.2493(7)
_cell_length_c 16.985(2)
_cell_measurement_reflns_used 2159
_cell_measurement_temperature 294.74(10)
_cell_measurement_theta_max 25.3360
_cell_measurement_theta_min 3.1170
_cell_volume 2801.6(6)
_computing_cell_refinement
;
CrysAlisPro, Agilent Technologies,
Version 1.171.36.28 (release 01-02-2013 CrysAlis171 .NET)
(compiled Feb  1 2013,16:14:44)
;
_computing_data_collection
;
CrysAlisPro, Agilent Technologies,
Version 1.171.36.28 (release 01-02-2013 CrysAlis171 .NET)
(compiled Feb  1 2013,16:14:44)
;
_computing_data_reduction
;
CrysAlisPro, Agilent Technologies,
Version 1.171.36.28 (release 01-02-2013 CrysAlis171 .NET)
(compiled Feb  1 2013,16:14:44)
;
_computing_molecular_graphics 'Olex2 (Dolomanov et al., 2009)'
_computing_publication_material 'Olex2 (Dolomanov et al., 2009)'
_computing_structure_refinement 'ShelXL (Sheldrick, 2008)'
_computing_structure_solution 'ShelXS (Sheldrick, 2008)'
_diffrn_ambient_temperature 294.74(10)
_diffrn_detector_area_resol_mean 16.0733
_diffrn_measured_fraction_theta_full 0.997
_diffrn_measured_fraction_theta_max 0.882
_diffrn_measurement_device_type 'SuperNova, Dual, Cu at zero, Eos'
_diffrn_measurement_method '\w scans'
_diffrn_orient_matrix_UB_11 -0.0181216000
_diffrn_orient_matrix_UB_12 -0.0737410000
_diffrn_orient_matrix_UB_13 -0.0053069000
_diffrn_orient_matrix_UB_21 -0.0292130000
_diffrn_orient_matrix_UB_22 0.0404101000
_diffrn_orient_matrix_UB_23 -0.0255899000
_diffrn_orient_matrix_UB_31 0.0087218000
_diffrn_orient_matrix_UB_32 -0.0179684000
_diffrn_orient_matrix_UB_33 -0.0359091000
_diffrn_radiation_monochromator mirror
_diffrn_radiation_type MoK\a
_diffrn_radiation_wavelength 0.71073
_diffrn_reflns_av_R_equivalents 0.0000
_diffrn_reflns_av_unetI/netI 0.0671
_diffrn_reflns_limit_h_max 28
_diffrn_reflns_limit_h_min -27
_diffrn_reflns_limit_k_max 10
_diffrn_reflns_limit_k_min -10
_diffrn_reflns_limit_l_max 22
_diffrn_reflns_limit_l_min -22
_diffrn_reflns_number 6637
_diffrn_reflns_theta_full 25.50
_diffrn_reflns_theta_max 28.49
_diffrn_reflns_theta_min 3.04
_diffrn_source 'SuperNova (Mo) X-ray Source'
_exptl_absorpt_coefficient_mu 0.310
_exptl_absorpt_correction_T_max 1.00000
_exptl_absorpt_correction_T_min 0.53222
_exptl_absorpt_correction_type multi-scan
_exptl_absorpt_process_details
;
CrysAlisPro, Agilent Technologies,
Version 1.171.36.28 (release 01-02-2013 CrysAlis171 .NET)
(compiled Feb  1 2013,16:14:44)
Empirical absorption correction using spherical harmonics,
 implemented in SCALE3 ABSPACK scaling algorithm.
;
_exptl_crystal_colour 'clear light colourless'
_exptl_crystal_density_diffrn 1.370
_exptl_crystal_density_method 'not measured'
_exptl_crystal_description plate
_exptl_crystal_F_000 1216
_exptl_crystal_size_max 0.32
_exptl_crystal_size_mid 0.24
_exptl_crystal_size_min 0.23
_refine_diff_density_max 0.945
_refine_diff_density_min -0.610
_refine_diff_density_rms 0.079
_refine_ls_extinction_method none
_refine_ls_goodness_of_fit_ref 1.073
_refine_ls_hydrogen_treatment constr
_refine_ls_matrix_type full
_refine_ls_number_parameters 347
_refine_ls_number_reflns 6637
_refine_ls_number_restraints 0
_refine_ls_restrained_S_all 1.073
_refine_ls_R_factor_all 0.1316
_refine_ls_R_factor_gt 0.0909
_refine_ls_shift/su_max 0.012
_refine_ls_shift/su_mean 0.001
_refine_ls_structure_factor_coef Fsqd
_refine_ls_weighting_details 'calc w=1/[\s^2^(Fo^2^)+(0.1484P)^2^+0.7259P] where P=(Fo^2^+2Fc^2^)/3'
_refine_ls_weighting_scheme calc
_refine_ls_wR_factor_gt 0.2444
_refine_ls_wR_factor_ref 0.2645
_reflns_number_gt 4056
_reflns_number_total 6637
_reflns_threshold_expression >2sigma(I)
_cod_data_source_file c6qo00535g2.cif
_cod_data_source_block zhounn0416_twin1_hklf4
_cod_original_cell_volume 2801.5(6)
_cod_database_code 1553559
_chemical_oxdiff_formula 'C11 H10 N O'
_olex2_refinement_description
;
1. Fixed Uiso
 At 1.2 times of:
  All C(H) groups, All C(H,H) groups
 At 1.5 times of:
  All C(H,H,H) groups
2.a Ternary CH refined with riding coordinates:
 C1(H1), C6(H6)
2.b Secondary CH2 refined with riding coordinates:
 C2(H2A,H2B), C3(H3A,H3B), C4(H4A,H4B), C5(H5A,H5B)
2.c Aromatic/amide H refined with riding coordinates:
 C8(H8), C9(H9), C11(H11), C12(H12), C15(H15), C16(H16), C18(H18), C19(H19),
 C22(H22), C24(H24), C25(H25), C26(H26)
2.d Idealised Me refined as rotating group:
 C13(H13A,H13B,H13C), C20(H20A,H20B,H20C), C27(H27A,H27B,H27C)
;

loop_
_space_group_symop_id
_space_group_symop_operation_xyz
1 'x, y, z'
2 '-x, y+1/2, -z+1/2'
3 '-x, -y, -z'
4 'x, -y-1/2, z-1/2'

loop_
_atom_site_label
_atom_site_type_symbol
_atom_site_fract_x
_atom_site_fract_y
_atom_site_fract_z
_atom_site_U_iso_or_equiv
_atom_site_adp_type
_atom_site_occupancy
_atom_site_calc_flag
_atom_site_refinement_flags_posn
S1 S 0.33268(9) 0.02041(16) 0.43343(8) 0.0550(4) Uani 1 d .
S2 S 0.16296(11) -0.2652(2) 0.29938(11) 0.0713(5) Uani 1 d .
S3 S 0.27677(10) -0.1636(2) 0.16784(13) 0.0733(6) Uani 1 d .
O1 O 0.2693(3) 0.0927(5) 0.4055(3) 0.0885(17) Uani 1 d .
O2 O 0.3749(3) 0.0503(5) 0.3831(3) 0.0836(16) Uani 1 d .
O3 O 0.1760(2) -0.2416(6) 0.3843(3) 0.0737(14) Uani 1 d .
O4 O 0.1399(4) -0.4109(8) 0.2645(4) 0.118(2) Uani 1 d .
O5 O 0.2334(4) -0.2789(7) 0.2172(4) 0.139(3) Uani 1 d .
O6 O 0.3417(2) -0.1144(7) 0.2144(3) 0.0798(15) Uani 1 d .
O7 O 0.2658(4) -0.2800(8) 0.0996(5) 0.134(3) Uani 1 d .
N1 N 0.2479(3) -0.2030(6) 0.2898(3) 0.0599(14) Uani 1 d .
C1 C 0.3087(4) -0.2772(7) 0.3563(3) 0.0597(17) Uani 1 d .
H1 H 0.3459 -0.2492 0.3369 0.072 Uiso 1 calc R
C2 C 0.3101(4) -0.4615(7) 0.3588(5) 0.084(2) Uani 1 d .
H2A H 0.2742 -0.5010 0.3769 0.101 Uiso 1 calc R
H2B H 0.3032 -0.5034 0.3032 0.101 Uiso 1 calc R
C3 C 0.3767(4) -0.5218(7) 0.4183(4) 0.076(2) Uani 1 d .
H3A H 0.3756 -0.6390 0.4220 0.091 Uiso 1 calc R
H3B H 0.4121 -0.4926 0.3968 0.091 Uiso 1 calc R
C4 C 0.3910(4) -0.4508(7) 0.5025(4) 0.076(2) Uani 1 d .
H4A H 0.4347 -0.4869 0.5381 0.092 Uiso 1 calc R
H4B H 0.3583 -0.4908 0.5262 0.092 Uiso 1 calc R
C5 C 0.3894(3) -0.2657(7) 0.5020(4) 0.0576(16) Uani 1 d .
H5A H 0.3935 -0.2278 0.5576 0.069 Uiso 1 calc R
H5B H 0.4277 -0.2256 0.4889 0.069 Uiso 1 calc R
C6 C 0.3270(3) -0.1959(6) 0.4407(3) 0.0479(13) Uani 1 d .
H6 H 0.2905 -0.2181 0.4625 0.057 Uiso 1 calc R
C7 C 0.3765(3) 0.0898(6) 0.5353(3) 0.0455(13) Uani 1 d .
C8 C 0.4435(3) 0.1175(7) 0.5575(4) 0.0523(14) Uani 1 d .
H8 H 0.4659 0.0994 0.5197 0.063 Uiso 1 calc R
C9 C 0.4776(3) 0.1730(8) 0.6374(4) 0.0560(15) Uani 1 d .
H9 H 0.5234 0.1913 0.6525 0.067 Uiso 1 calc R
C10 C 0.4467(3) 0.2023(7) 0.6955(3) 0.0538(15) Uani 1 d .
C11 C 0.3796(3) 0.1736(8) 0.6712(3) 0.0597(16) Uani 1 d .
H11 H 0.3573 0.1903 0.7092 0.072 Uiso 1 calc R
C12 C 0.3438(3) 0.1199(8) 0.5912(3) 0.0522(14) Uani 1 d .
H12 H 0.2979 0.1043 0.5755 0.063 Uiso 1 calc R
C13 C 0.4848(5) 0.2612(12) 0.7822(4) 0.099(3) Uani 1 d .
H13A H 0.4912 0.1730 0.8210 0.148 Uiso 1 calc GR
H13B H 0.4601 0.3462 0.7972 0.148 Uiso 1 calc GR
H13C H 0.5276 0.3019 0.7837 0.148 Uiso 1 calc GR
C14 C 0.1111(3) -0.1086(8) 0.2408(4) 0.0572(15) Uani 1 d .
C15 C 0.0653(4) -0.1387(11) 0.1629(5) 0.092(2) Uani 1 d .
H15 H 0.0622 -0.2402 0.1381 0.110 Uiso 1 calc R
C16 C 0.0248(4) -0.0149(18) 0.1234(6) 0.115(4) Uani 1 d .
H16 H -0.0078 -0.0348 0.0719 0.138 Uiso 1 calc R
C17 C 0.0300(4) 0.1383(15) 0.1564(6) 0.101(4) Uani 1 d .
C18 C 0.0762(4) 0.1662(9) 0.2333(6) 0.081(2) Uani 1 d .
H18 H 0.0799 0.2693 0.2565 0.097 Uiso 1 calc R
C19 C 0.1186(3) 0.0406(8) 0.2783(4) 0.0667(17) Uani 1 d .
H19 H 0.1501 0.0585 0.3308 0.080 Uiso 1 calc R
C20 C -0.0132(5) 0.2768(16) 0.1072(8) 0.163(6) Uani 1 d .
H20A H 0.0098 0.3305 0.0746 0.245 Uiso 1 calc GR
H20B H -0.0217 0.3528 0.1453 0.245 Uiso 1 calc GR
H20C H -0.0549 0.2342 0.0707 0.245 Uiso 1 calc GR
C21 C 0.2266(3) 0.0053(7) 0.1314(3) 0.0480(13) Uani 1 d .
C22 C 0.1911(4) 0.0102(10) 0.0461(4) 0.076(2) Uani 1 d .
H22 H 0.1892 -0.0791 0.0120 0.091 Uiso 1 calc R
C23 C 0.1601(3) 0.2871(10) 0.0613(4) 0.0682(19) Uani 1 d .
C24 C 0.1589(4) 0.1516(11) 0.0146(4) 0.080(2) Uani 1 d .
H24 H 0.1346 0.1558 -0.0423 0.095 Uiso 1 calc R
C25 C 0.1948(3) 0.2741(8) 0.1452(4) 0.0590(16) Uani 1 d .
H25 H 0.1952 0.3622 0.1795 0.071 Uiso 1 calc R
C26 C 0.2288(3) 0.1377(7) 0.1804(3) 0.0467(13) Uani 1 d .
H26 H 0.2533 0.1348 0.2373 0.056 Uiso 1 calc R
C27 C 0.1272(5) 0.4433(12) 0.0245(7) 0.112(3) Uani 1 d .
H27A H 0.1541 0.4974 -0.0031 0.168 Uiso 1 calc GR
H27B H 0.1228 0.5114 0.0682 0.168 Uiso 1 calc GR
H27C H 0.0837 0.4213 -0.0152 0.168 Uiso 1 calc GR

loop_
_atom_site_aniso_label
_atom_site_aniso_U_11
_atom_site_aniso_U_22
_atom_site_aniso_U_33
_atom_site_aniso_U_23
_atom_site_aniso_U_13
_atom_site_aniso_U_12
S1 0.0766(11) 0.0360(6) 0.0374(6) -0.0017(6) -0.0005(7) 0.0007(7)
S2 0.0909(13) 0.0608(10) 0.0699(11) 0.0163(9) 0.0370(10) 0.0174(10)
S3 0.0675(11) 0.0556(10) 0.1069(14) 0.0089(10) 0.0428(11) 0.0157(9)
O1 0.091(4) 0.050(2) 0.082(3) -0.014(2) -0.028(3) 0.011(3)
O2 0.141(5) 0.058(3) 0.062(3) -0.010(2) 0.047(3) -0.027(3)
O3 0.058(3) 0.106(4) 0.061(3) 0.029(2) 0.024(2) 0.012(3)
O4 0.153(6) 0.104(5) 0.092(4) -0.008(4) 0.036(4) -0.023(5)
O5 0.164(7) 0.068(3) 0.103(4) -0.042(3) -0.062(4) 0.049(4)
O6 0.050(3) 0.105(4) 0.084(3) 0.035(3) 0.021(2) 0.010(3)
O7 0.136(6) 0.092(5) 0.182(7) -0.059(5) 0.066(6) 0.017(4)
N1 0.069(3) 0.037(2) 0.054(3) -0.006(2) -0.006(2) 0.005(2)
C1 0.077(4) 0.036(3) 0.045(3) -0.003(2) -0.007(3) 0.014(3)
C2 0.095(5) 0.033(3) 0.086(5) -0.001(3) -0.021(4) 0.012(3)
C3 0.086(5) 0.039(3) 0.081(5) 0.005(3) 0.000(4) 0.021(4)
C4 0.087(5) 0.040(3) 0.071(4) 0.016(3) -0.015(4) 0.005(3)
C5 0.059(4) 0.043(3) 0.052(3) 0.004(3) -0.006(3) 0.007(3)
C6 0.057(3) 0.033(2) 0.044(3) 0.003(2) 0.003(3) 0.002(3)
C7 0.056(3) 0.035(3) 0.039(3) -0.005(2) 0.007(2) -0.002(3)
C8 0.045(3) 0.061(4) 0.055(3) -0.003(3) 0.023(3) -0.002(3)
C9 0.049(3) 0.060(4) 0.059(3) -0.006(3) 0.018(3) -0.009(3)
C10 0.060(4) 0.049(3) 0.040(3) -0.004(2) 0.000(3) -0.002(3)
C11 0.055(4) 0.082(5) 0.045(3) -0.008(3) 0.021(3) -0.007(3)
C12 0.039(3) 0.068(4) 0.048(3) -0.010(3) 0.013(2) -0.008(3)
C13 0.125(7) 0.107(7) 0.044(4) -0.020(4) 0.002(4) -0.029(6)
C14 0.058(4) 0.069(4) 0.047(3) 0.012(3) 0.021(3) 0.009(3)
C15 0.087(6) 0.102(7) 0.080(5) -0.002(5) 0.021(5) -0.002(5)
C16 0.056(5) 0.209(13) 0.065(5) 0.028(7) 0.003(4) 0.034(7)
C17 0.058(5) 0.159(10) 0.094(6) 0.079(7) 0.035(5) 0.048(6)
C18 0.072(5) 0.066(4) 0.114(6) 0.026(4) 0.044(5) 0.019(4)
C19 0.055(4) 0.067(4) 0.070(4) 0.005(3) 0.011(3) 0.005(3)
C20 0.075(6) 0.229(13) 0.210(12) 0.160(11) 0.079(7) 0.098(8)
C21 0.045(3) 0.051(3) 0.047(3) -0.001(2) 0.015(2) 0.000(3)
C22 0.072(5) 0.096(6) 0.055(4) -0.024(4) 0.016(3) -0.009(4)
C23 0.044(3) 0.094(6) 0.067(4) 0.033(4) 0.018(3) 0.009(4)
C24 0.071(5) 0.111(7) 0.040(3) 0.013(4) -0.003(3) 0.002(5)
C25 0.072(4) 0.053(4) 0.066(4) 0.008(3) 0.042(3) 0.011(3)
C26 0.055(3) 0.048(3) 0.038(3) 0.002(2) 0.016(2) -0.005(3)
C27 0.083(6) 0.119(8) 0.131(8) 0.055(6) 0.032(6) 0.015(6)

loop_
_atom_type_symbol
_atom_type_description
_atom_type_scat_dispersion_real
_atom_type_scat_dispersion_imag
_atom_type_scat_source
C C 0.0033 0.0016 'International Tables Vol C Tables 4.2.6.8 and 6.1.1.4'
H H 0.0000 0.0000 'International Tables Vol C Tables 4.2.6.8 and 6.1.1.4'
N N 0.0061 0.0033 'International Tables Vol C Tables 4.2.6.8 and 6.1.1.4'
O O 0.0106 0.0060 'International Tables Vol C Tables 4.2.6.8 and 6.1.1.4'
S S 0.1246 0.1234 'International Tables Vol C Tables 4.2.6.8 and 6.1.1.4'

loop_
_geom_angle_atom_site_label_1
_geom_angle_atom_site_label_2
_geom_angle_atom_site_label_3
_geom_angle
O1 S1 O2 116.1(3)
O1 S1 C6 111.5(3)
O1 S1 C7 108.9(3)
O2 S1 C6 106.2(3)
O2 S1 C7 107.3(3)
C7 S1 C6 106.3(2)
O3 S2 N1 100.6(3)
O3 S2 C14 110.5(3)
O4 S2 O3 119.7(4)
O4 S2 N1 114.1(4)
O4 S2 C14 109.6(4)
C14 S2 N1 100.4(3)
O5 S3 C21 104.7(3)
O6 S3 O5 118.1(3)
O6 S3 O7 120.2(4)
O6 S3 C21 109.8(3)
O7 S3 O5 93.1(4)
O7 S3 C21 109.2(4)
N1 O5 S3 101.4(5)
O5 N1 S2 91.2(5)
O5 N1 C1 111.9(5)
C1 N1 S2 114.3(4)
N1 C1 H1 103.5
C2 C1 N1 115.2(5)
C2 C1 H1 103.5
C6 C1 N1 114.1(5)
C6 C1 H1 103.5
C6 C1 C2 114.8(5)
C1 C2 H2A 109.5
C1 C2 H2B 109.5
H2A C2 H2B 108.1
C3 C2 C1 110.6(6)
C3 C2 H2A 109.5
C3 C2 H2B 109.5
C2 C3 H3A 109.5
C2 C3 H3B 109.5
H3A C3 H3B 108.1
C4 C3 C2 110.9(6)
C4 C3 H3A 109.5
C4 C3 H3B 109.5
C3 C4 H4A 108.9
C3 C4 H4B 108.9
C3 C4 C5 113.2(5)
H4A C4 H4B 107.7
C5 C4 H4A 108.9
C5 C4 H4B 108.9
C4 C5 H5A 108.8
C4 C5 H5B 108.8
H5A C5 H5B 107.7
C6 C5 C4 113.6(5)
C6 C5 H5A 108.8
C6 C5 H5B 108.8
S1 C6 H6 107.0
C1 C6 S1 112.2(4)
C1 C6 H6 107.0
C5 C6 S1 111.4(4)
C5 C6 C1 112.0(5)
C5 C6 H6 107.0
C8 C7 S1 118.9(4)
C8 C7 C12 120.1(5)
C12 C7 S1 121.0(4)
C7 C8 H8 120.7
C7 C8 C9 118.6(5)
C9 C8 H8 120.7
C8 C9 H9 118.6
C10 C9 C8 122.9(5)
C10 C9 H9 118.6
C9 C10 C13 121.9(6)
C11 C10 C9 116.9(5)
C11 C10 C13 121.2(6)
C10 C11 H11 119.2
C10 C11 C12 121.7(5)
C12 C11 H11 119.2
C7 C12 C11 119.8(5)
C7 C12 H12 120.1
C11 C12 H12 120.1
C10 C13 H13A 109.5
C10 C13 H13B 109.5
C10 C13 H13C 109.5
H13A C13 H13B 109.5
H13A C13 H13C 109.5
H13B C13 H13C 109.5
C15 C14 S2 120.9(6)
C19 C14 S2 116.1(5)
C19 C14 C15 122.9(7)
C14 C15 H15 121.2
C16 C15 C14 117.7(9)
C16 C15 H15 121.2
C15 C16 H16 118.6
C15 C16 C17 122.7(9)
C17 C16 H16 118.6
C16 C17 C20 121.0(11)
C18 C17 C16 118.7(8)
C18 C17 C20 120.3(12)
C17 C18 H18 119.5
C17 C18 C19 121.0(8)
C19 C18 H18 119.5
C14 C19 C18 116.9(7)
C14 C19 H19 121.5
C18 C19 H19 121.5
C17 C20 H20A 109.5
C17 C20 H20B 109.5
C17 C20 H20C 109.5
H20A C20 H20B 109.5
H20A C20 H20C 109.5
H20B C20 H20C 109.5
C22 C21 S3 116.6(5)
C26 C21 S3 122.2(4)
C26 C21 C22 120.5(6)
C21 C22 H22 121.4
C24 C22 C21 117.3(6)
C24 C22 H22 121.4
C24 C23 C25 116.0(6)
C24 C23 C27 123.1(7)
C25 C23 C27 120.9(8)
C22 C24 C23 124.1(6)
C22 C24 H24 118.0
C23 C24 H24 118.0
C23 C25 H25 118.6
C26 C25 C23 122.8(6)
C26 C25 H25 118.6
C21 C26 H26 120.4
C25 C26 C21 119.2(5)
C25 C26 H26 120.4
C23 C27 H27A 109.5
C23 C27 H27B 109.5
C23 C27 H27C 109.5
H27A C27 H27B 109.5
H27A C27 H27C 109.5
H27B C27 H27C 109.5

loop_
_geom_bond_atom_site_label_1
_geom_bond_atom_site_label_2
_geom_bond_distance
S1 O1 1.401(5)
S1 O2 1.453(5)
S1 C6 1.796(5)
S1 C7 1.763(5)
S2 O3 1.388(5)
S2 O4 1.356(6)
S2 N1 1.933(6)
S2 C14 1.771(6)
S3 O5 1.723(9)
S3 O6 1.400(5)
S3 O7 1.462(7)
S3 C21 1.737(6)
O5 N1 1.324(7)
N1 C1 1.528(7)
C1 H1 0.9800
C1 C2 1.521(8)
C1 C6 1.511(7)
C2 H2A 0.9700
C2 H2B 0.9700
C2 C3 1.519(10)
C3 H3A 0.9700
C3 H3B 0.9700
C3 C4 1.479(9)
C4 H4A 0.9700
C4 H4B 0.9700
C4 C5 1.528(8)
C5 H5A 0.9700
C5 H5B 0.9700
C5 C6 1.498(7)
C6 H6 0.9800
C7 C8 1.364(8)
C7 C12 1.373(7)
C8 H8 0.9300
C8 C9 1.384(8)
C9 H9 0.9300
C9 C10 1.377(8)
C10 C11 1.363(8)
C10 C13 1.503(8)
C11 H11 0.9300
C11 C12 1.388(8)
C12 H12 0.9300
C13 H13A 0.9600
C13 H13B 0.9600
C13 H13C 0.9600
C14 C15 1.376(10)
C14 C19 1.370(9)
C15 H15 0.9300
C15 C16 1.358(13)
C16 H16 0.9300
C16 C17 1.371(14)
C17 C18 1.364(13)
C17 C20 1.527(11)
C18 H18 0.9300
C18 C19 1.416(9)
C19 H19 0.9300
C20 H20A 0.9600
C20 H20B 0.9600
C20 H20C 0.9600
C21 C22 1.390(9)
C21 C26 1.365(8)
C22 H22 0.9300
C22 C24 1.367(11)
C23 C24 1.366(11)
C23 C25 1.371(9)
C23 C27 1.499(11)
C24 H24 0.9300
C25 H25 0.9300
C25 C26 1.362(8)
C26 H26 0.9300
C27 H27A 0.9600
C27 H27B 0.9600
C27 H27C 0.9600

loop_
_geom_torsion_atom_site_label_1
_geom_torsion_atom_site_label_2
_geom_torsion_atom_site_label_3
_geom_torsion_atom_site_label_4
_geom_torsion
S1 C7 C8 C9 179.6(5)
S1 C7 C12 C11 179.6(5)
S2 N1 C1 C2 58.4(7)
S2 N1 C1 C6 -77.5(6)
S2 C14 C15 C16 176.7(7)
S2 C14 C19 C18 -178.3(5)
S3 O5 N1 S2 149.9(3)
S3 O5 N1 C1 -93.2(5)
S3 C21 C22 C24 -171.1(6)
S3 C21 C26 C25 171.5(5)
O1 S1 C6 C1 77.8(5)
O1 S1 C6 C5 -155.7(5)
O1 S1 C7 C8 -142.9(5)
O1 S1 C7 C12 35.5(6)
O2 S1 C6 C1 -49.6(5)
O2 S1 C6 C5 76.9(5)
O2 S1 C7 C8 -16.4(6)
O2 S1 C7 C12 161.9(5)
O3 S2 N1 O5 161.7(4)
O3 S2 N1 C1 47.0(4)
O3 S2 C14 C15 -147.1(6)
O3 S2 C14 C19 31.7(6)
O4 S2 N1 O5 32.3(5)
O4 S2 N1 C1 -82.5(5)
O4 S2 C14 C15 -13.1(7)
O4 S2 C14 C19 165.8(5)
O5 S3 C21 C22 -104.5(5)
O5 S3 C21 C26 84.7(5)
O5 N1 C1 C2 -43.5(9)
O5 N1 C1 C6 -179.4(7)
O6 S3 O5 N1 43.0(5)
O6 S3 C21 C22 127.8(5)
O6 S3 C21 C26 -43.0(6)
O7 S3 O5 N1 169.9(5)
O7 S3 C21 C22 -5.9(6)
O7 S3 C21 C26 -176.7(6)
N1 S2 C14 C15 107.3(6)
N1 S2 C14 C19 -73.8(5)
N1 C1 C2 C3 172.1(6)
N1 C1 C6 S1 -50.1(7)
N1 C1 C6 C5 -176.2(5)
C1 C2 C3 C4 55.3(9)
C2 C1 C6 S1 173.9(5)
C2 C1 C6 C5 47.7(8)
C2 C3 C4 C5 -55.6(9)
C3 C4 C5 C6 51.5(9)
C4 C5 C6 S1 -172.5(5)
C4 C5 C6 C1 -45.9(8)
C6 S1 C7 C8 96.8(5)
C6 S1 C7 C12 -84.8(5)
C6 C1 C2 C3 -52.3(10)
C7 S1 C6 C1 -163.6(5)
C7 S1 C6 C5 -37.1(5)
C7 C8 C9 C10 -0.3(10)
C8 C7 C12 C11 -2.1(9)
C8 C9 C10 C11 0.2(9)
C8 C9 C10 C13 179.4(7)
C9 C10 C11 C12 -1.1(10)
C10 C11 C12 C7 2.0(10)
C12 C7 C8 C9 1.2(9)
C13 C10 C11 C12 179.7(7)
C14 S2 N1 O5 -84.8(4)
C14 S2 N1 C1 160.4(4)
C14 C15 C16 C17 3.0(14)
C15 C14 C19 C18 0.6(10)
C15 C16 C17 C18 -2.3(15)
C15 C16 C17 C20 175.6(8)
C16 C17 C18 C19 0.6(12)
C17 C18 C19 C14 0.2(10)
C19 C14 C15 C16 -2.1(11)
C20 C17 C18 C19 -177.3(7)
C21 S3 O5 N1 -79.4(4)
C21 C22 C24 C23 0.5(12)
C22 C21 C26 C25 1.1(9)
C23 C25 C26 C21 -2.5(9)
C24 C23 C25 C26 2.8(10)
C25 C23 C24 C22 -1.8(11)
C26 C21 C22 C24 -0.1(10)
C27 C23 C24 C22 176.9(8)
C27 C23 C25 C26 -175.9(6)

loop_
_diffrn_oxdiff_twin_id
_diffrn_oxdiff_twin_ratio
_diffrn_oxdiff_twin_reflns_isolated
_diffrn_oxdiff_twin_reflns_overlapped
1 0.6796 945 11810
2 0.3204 0 11810
